data_4343970
loop_
_publ_author_name
'Roth, Torsten'
'Vasilenko, Vladislav'
'Wadepohl, Hubert'
'Wright, Dominic S.'
'Gade, Lutz H.'

_publ_section_title
;
 Structures, Electronics, and Reactivity of Strained Phosphazane Cages: A
 Combined Experimental and Computational Study.
;
_journal_issue 15
_journal_name_full 'Inorganic chemistry'
_journal_page_first 7636
_journal_page_last 7644
_journal_paper_doi 10.1021/acs.inorgchem.5b01292
_journal_volume 54
_journal_year 2015
_chemical_formula_moiety 'C47 H69 Cl2 N4 P2 Rh2, C F3 O3 S'
_chemical_formula_sum 'C55 H77 Cl2 F3 N4 O3 P2 Rh2 S'
_chemical_formula_weight 1269.92
_space_group_crystal_system monoclinic
_space_group_IT_number 14
_space_group_name_Hall '-P 2yn'
_space_group_name_H-M_alt 'P 1 21/n 1'
_symmetry_cell_setting monoclinic
_symmetry_Int_Tables_number 14
_symmetry_space_group_name_Hall '-P 2yn'
_symmetry_space_group_name_H-M 'P 1 21/n 1'
_atom_sites_solution_hydrogens mixed
_atom_sites_solution_primary iterative
_atom_sites_solution_secondary difmap
_audit_block_code ga_tro123
_audit_creation_date
;
'Tue Mar 17 11:47:54 2015'
;
_audit_creation_method
;
Olex2 1.2
(compiled 2015.01.26 svn.r3151 for OlexSys, GUI svn.r4998)
;
_audit_update_record '18.05.2015 17:13:27 CEST UTC+02:00  encif 1.32'
_cell_angle_alpha 90
_cell_angle_beta 99.0958(7)
_cell_angle_gamma 90
_cell_formula_units_Z 4
_cell_length_a 13.08913(10)
_cell_length_b 20.49420(14)
_cell_length_c 20.83769(15)
_cell_measurement_reflns_used 60825
_cell_measurement_temperature 120(1)
_cell_measurement_theta_max 32.0640
_cell_measurement_theta_min 3.5850
_cell_volume 5519.45(7)
_computing_cell_refinement
;
CrysAlisPro, Agilent Technologies,
Version 1.171.37.35g (release 09-12-2014 CrysAlis171 .NET)
(compiled Dec  9 2014,15:38:47)
;
_computing_data_collection
;
CrysAlisPro, Agilent Technologies,
Version 1.171.37.35g (release 09-12-2014 CrysAlis171 .NET)
(compiled Dec  9 2014,15:38:47)
;
_computing_data_reduction
;
CrysAlisPro, Agilent Technologies,
Version 1.171.37.35g (release 09-12-2014 CrysAlis171 .NET)
(compiled Dec  9 2014,15:38:47)
;
_computing_molecular_graphics 'Olex2 (Dolomanov et al., 2009)'
_computing_publication_material 'encif (Wadepohl, 2009-14); encifer 1.5 (CCDC, 2014)'
_computing_structure_refinement 'ShelXL (Sheldrick, 2008)'
_computing_structure_solution 'SUPERFLIP (Palatinus, 2007-2009)'
_diffrn_ambient_environment 'perfluoro polyether oil / N~2~'
_diffrn_ambient_temperature 120(1)
_diffrn_detector 'CCD plate'
_diffrn_detector_area_resol_mean 7.9621
_diffrn_detector_type Eos
_diffrn_measured_fraction_theta_full 0.998
_diffrn_measured_fraction_theta_max 0.943
_diffrn_measurement_details
;
  1 omega  -42.00   59.00   0.5000   10.0000
omega____ theta____ kappa____ phi______ frames
    -       26.7881  -80.0000  -11.2539 202

  2 omega    2.00   54.00   0.5000   10.0000
omega____ theta____ kappa____ phi______ frames
    -       26.7881   38.0000 -180.0000 104

  3 omega   -5.00   22.00   0.5000   10.0000
omega____ theta____ kappa____ phi______ frames
    -       26.7881   80.0000  168.0814 54

  4 omega  -43.00   57.00   0.5000   10.0000
omega____ theta____ kappa____ phi______ frames
    -       26.7881  -77.0000  137.6130 200

  5 omega   13.00   77.00   0.5000   10.0000
omega____ theta____ kappa____ phi______ frames
    -       26.7881   57.0000 -150.0000 128

  6 omega    6.00   36.00   0.5000   10.0000
omega____ theta____ kappa____ phi______ frames
    -       26.7881   57.0000   60.0000 60

  7 omega   60.00   86.00   0.5000   10.0000
omega____ theta____ kappa____ phi______ frames
    -       26.7881   57.0000   60.0000 52

  8 omega   -3.00   73.00   0.5000   10.0000
omega____ theta____ kappa____ phi______ frames
    -       26.7881   77.0000    0.0000 152

  9 omega    4.00   96.00   0.5000   10.0000
omega____ theta____ kappa____ phi______ frames
    -       26.7881   77.0000 -120.0000 184

 10 omega    8.00   74.00   0.5000   10.0000
omega____ theta____ kappa____ phi______ frames
    -       26.7881   77.0000   60.0000 132

 11 omega  -31.00   -5.00   0.5000   10.0000
omega____ theta____ kappa____ phi______ frames
    -       26.7881  -77.0000   90.0000 52

 12 omega   29.00   57.00   0.5000   10.0000
omega____ theta____ kappa____ phi______ frames
    -       26.7881  -77.0000   90.0000 56

 13 omega    2.00   41.00   0.5000   10.0000
omega____ theta____ kappa____ phi______ frames
    -       26.7881   38.0000    0.0000 78

 14 omega   49.00   85.00   0.5000   10.0000
omega____ theta____ kappa____ phi______ frames
    -       26.7881   38.0000    0.0000 72

 15 omega  -43.00   12.00   0.5000   10.0000
omega____ theta____ kappa____ phi______ frames
    -       26.7881  -77.0000 -150.0000 110

 16 omega   29.00   55.00   0.5000   10.0000
omega____ theta____ kappa____ phi______ frames
    -       26.7881  -77.0000 -150.0000 52

 17 omega   19.00   45.00   0.5000   10.0000
omega____ theta____ kappa____ phi______ frames
    -       26.7881   57.0000  -30.0000 52

 18 omega   31.00   60.00   0.5000   10.0000
omega____ theta____ kappa____ phi______ frames
    -       28.0000  -80.0000  175.3761 58

 19 omega  -43.00   60.00   0.5000   10.0000
omega____ theta____ kappa____ phi______ frames
    -       28.0000  -80.0000  -83.3821 206

 20 omega  -40.00   59.00   0.5000   10.0000
omega____ theta____ kappa____ phi______ frames
    -       28.0000  -78.0000   46.9628 198

 21 omega   -3.00   97.00   0.5000   10.0000
omega____ theta____ kappa____ phi______ frames
    -       26.7881   77.0000 -150.0000 200

 22 omega   -3.00   97.00   0.5000   10.0000
omega____ theta____ kappa____ phi______ frames
    -       26.7881   77.0000    0.0000 200

 23 omega  -42.00   48.00   0.5000   10.0000
omega____ theta____ kappa____ phi______ frames
    -       26.7881  -57.0000   60.0000 180

 24 omega    6.00   96.00   0.5000   10.0000
omega____ theta____ kappa____ phi______ frames
    -       26.7881   57.0000  120.0000 180

 25 omega    6.00   63.00   0.5000   10.0000
omega____ theta____ kappa____ phi______ frames
    -       26.7881   57.0000  -30.0000 114

 26 omega  -46.00    5.50   0.5000   10.0000
omega____ theta____ kappa____ phi______ frames
    -       26.7881  -38.0000 -150.0000 103

;
_diffrn_measurement_device 'four-circle diffractometer'
_diffrn_measurement_device_type 'Agilent SuperNova, Dual, Cu at zero, Eos'
_diffrn_measurement_method '\w scans'
_diffrn_measurement_specimen_support 'polyimid foil'
_diffrn_orient_matrix_UB_11 0.0362295000
_diffrn_orient_matrix_UB_12 -0.0019790000
_diffrn_orient_matrix_UB_13 0.0290963000
_diffrn_orient_matrix_UB_21 0.0314705000
_diffrn_orient_matrix_UB_22 0.0236029000
_diffrn_orient_matrix_UB_23 -0.0123037000
_diffrn_orient_matrix_UB_31 -0.0266071000
_diffrn_orient_matrix_UB_32 0.0252332000
_diffrn_orient_matrix_UB_33 0.0138172000
_diffrn_radiation_monochromator mirror
_diffrn_radiation_probe x-ray
_diffrn_radiation_type 'Mo K\a'
_diffrn_radiation_wavelength 0.71073
_diffrn_reflns_av_R_equivalents 0.0652
_diffrn_reflns_av_unetI/netI 0.0347
_diffrn_reflns_Laue_measured_fraction_full 0.998
_diffrn_reflns_Laue_measured_fraction_max 0.943
_diffrn_reflns_limit_h_max 19
_diffrn_reflns_limit_h_min -19
_diffrn_reflns_limit_k_max 30
_diffrn_reflns_limit_k_min -30
_diffrn_reflns_limit_l_max 31
_diffrn_reflns_limit_l_min -31
_diffrn_reflns_number 220308
_diffrn_reflns_point_group_measured_fraction_full 0.998
_diffrn_reflns_point_group_measured_fraction_max 0.943
_diffrn_reflns_theta_full 25.242
_diffrn_reflns_theta_max 32.861
_diffrn_reflns_theta_min 3.289
_diffrn_source 'microfocus X-Ray tube'
_exptl_absorpt_coefficient_mu 0.848
_exptl_absorpt_correction_T_max 0.940
_exptl_absorpt_correction_T_min 0.893
_exptl_absorpt_correction_type gaussian
_exptl_absorpt_process_details
;
CrysAlisPro, Agilent Technologies,
Version 1.171.37.35g (release 09-12-2014 CrysAlis171 .NET)
(compiled Dec  9 2014,15:38:47)
Numerical absorption correction based on gaussian integration over
            a multifaceted crystal model
Empirical absorption correction using spherical harmonics,
 implemented in SCALE3 ABSPACK scaling algorithm.
;
_exptl_crystal_colour orange
_exptl_crystal_colour_primary orange
_exptl_crystal_density_diffrn 1.528
_exptl_crystal_description irregular
_exptl_crystal_F_000 2624
_exptl_crystal_size_max 0.191
_exptl_crystal_size_mid 0.121
_exptl_crystal_size_min 0.098
_refine_diff_density_max 0.609
_refine_diff_density_min -0.674
_refine_diff_density_rms 0.095
_refine_ls_extinction_method none
_refine_ls_goodness_of_fit_ref 1.068
_refine_ls_hydrogen_treatment mixed
_refine_ls_matrix_type full
_refine_ls_number_parameters 627
_refine_ls_number_reflns 19392
_refine_ls_number_restraints 12
_refine_ls_restrained_S_all 1.067
_refine_ls_R_factor_all 0.0429
_refine_ls_R_factor_gt 0.0309
_refine_ls_shift/su_max 0.002
_refine_ls_shift/su_mean 0.000
_refine_ls_structure_factor_coef Fsqd
_refine_ls_weighting_details 'w=1/[\s^2^(Fo^2^)+(0.0317P)^2^+2.2307P] where P=(Fo^2^+2Fc^2^)/3'
_refine_ls_weighting_scheme calc
_refine_ls_wR_factor_gt 0.0704
_refine_ls_wR_factor_ref 0.0744
_reflns_Friedel_coverage 0.000
_reflns_number_gt 16072
_reflns_number_total 19392
_reflns_threshold_expression 'I > 2\s(I)'
_cod_data_source_file ic5b01292_si_003.cif
_cod_data_source_block ga_tro123_sq
_cod_depositor_comments 'Adding full bibliography for 4343960--4343970.cif.'
_cod_original_sg_symbol_H-M 'P 21/n'
_cod_database_code 4343970
_audit_block_refno 2380
_audit_block_usercomment 'tr1550 orange irregular'
_chemical_oxdiff_formula 'C55 H77 Cl2 F3 N4 O3 P2 Rh2 S1'
_chemical_oxdiff_usercomment 'tr1550 orange irregular'
_shelx_space_group_comment
;
The symmetry employed for this shelxl refinement is uniquely defined
by the following loop, which should always be used as a source of
symmetry information in preference to the above space-group names.
They are only intended as comments.
;
_shelx_estimated_absorpt_t_max 0.920
_shelx_estimated_absorpt_t_min 0.920
_reflns_odcompleteness_completeness 99.75
_reflns_odcompleteness_iscentric 1
_reflns_odcompleteness_theta 26.32
_shelxl_version_number 2014/7
_olex2_refinement_description
;
1. Fixed Uiso
 At 1.2 times of:
  All C(H) groups, All C(H,H) groups
 At 1.5 times of:
  All C(H,H,H) groups
2. Restrained distances
 S-O1 \\sim S-O2 \\sim S-O3
 with sigma of 0.02
 O1-O2 \\sim O1-O3 \\sim O2-O3
 with sigma of 0.02
 C51-F1 \\sim C51-F2 \\sim C51-F3
 with sigma of 0.02
 F1-F2 \\sim F1-F3 \\sim F2-F3
 with sigma of 0.02
3.a Ternary CH refined with riding coordinates:
 C8(H8), C11(H11), C20(H20), C23(H23), C28(H28), C31(H31), C43(H43), C46(H46)
3.b Secondary CH2 refined with riding coordinates:
 C32(H32A,H32B), C47(H47A,H47B)
3.c Aromatic/amide H refined with riding coordinates:
 C4(H4), C5(H5), C6(H6), C16(H16), C17(H17), C18(H18)
3.d Idealised Me refined as rotating group:
 C9(H9A,H9B,H9C), C10(H10A,H10B,H10C), C12(H12A,H12B,H12C), C13(H13A,H13B,
 H13C), C21(H21A,H21B,H21C), C22(H22A,H22B,H22C), C24(H24A,H24B,H24C), C25(H25A,
 H25B,H25C), C34(H34A,H34B,H34C), C35(H35A,H35B,H35C), C36(H36A,H36B,H36C),
 C38(H38A,H38B,H38C), C39(H39A,H39B,H39C), C40(H40A,H40B,H40C)
;
_olex2_submission_special_instructions 'No special instructions were received'
_cell_oxdiff_length_a 13.09137(13)
_cell_oxdiff_length_b 20.49516(15)
_cell_oxdiff_length_c 20.83352(13)
_cell_oxdiff_angle_alpha 90.0337(5)
_cell_oxdiff_angle_beta 99.1021(7)
_cell_oxdiff_angle_gamma 89.9861(7)
_cell_oxdiff_volume 5519.45(8)
_cell_oxdiff_measurement_reflns_used 60825
_platon_squeeze_void_probe_radius 1.20

loop_
_symmetry_equiv_pos_as_xyz
'x, y, z'
'-x+1/2, y+1/2, -z+1/2'
'-x, -y, -z'
'x-1/2, -y-1/2, z-1/2'

loop_
_atom_site_label
_atom_site_type_symbol
_atom_site_fract_x
_atom_site_fract_y
_atom_site_fract_z
_atom_site_U_iso_or_equiv
_atom_site_adp_type
_atom_site_occupancy
_atom_site_site_symmetry_order
_atom_site_calc_flag
_atom_site_refinement_flags_posn
Rh1 Rh 0.59347(2) 0.33582(2) 0.25295(2) 0.01306(3) Uani 1 1 d .
Rh2 Rh 0.99917(2) 0.43909(2) 0.37390(2) 0.01508(3) Uani 1 1 d .
Cl1 Cl 0.94740(3) 0.51048(2) 0.21776(2) 0.02110(8) Uani 1 1 d .
Cl2 Cl 0.88340(3) 0.38001(2) 0.42681(2) 0.02190(8) Uani 1 1 d .
P1 P 0.71054(3) 0.40795(2) 0.23334(2) 0.01118(7) Uani 1 1 d .
P2 P 0.88762(3) 0.44933(2) 0.28310(2) 0.01360(7) Uani 1 1 d .
N1 N 0.76240(10) 0.47319(6) 0.27609(6) 0.0132(2) Uani 1 1 d .
N2 N 0.83694(10) 0.38512(6) 0.23795(6) 0.0137(2) Uani 1 1 d .
N3 N 0.66054(10) 0.43255(6) 0.15201(6) 0.0121(2) Uani 1 1 d .
N4 N 0.52899(10) 0.35584(6) 0.15813(6) 0.0123(2) Uani 1 1 d .
C1 C 0.57249(11) 0.39933(7) 0.12643(7) 0.0127(3) Uani 1 1 d .
H1 H 0.5441(15) 0.4100(9) 0.0824(9) 0.015 Uiso 1 1 d R
C2 C 0.43501(11) 0.32411(7) 0.12697(7) 0.0138(3) Uani 1 1 d .
C3 C 0.33876(12) 0.34896(8) 0.13817(8) 0.0164(3) Uani 1 1 d .
C4 C 0.25030(13) 0.31389(9) 0.11281(9) 0.0213(3) Uani 1 1 d .
H4 H 0.1846 0.3289 0.1204 0.026 Uiso 1 1 calc R
C5 C 0.25604(13) 0.25748(9) 0.07668(9) 0.0237(3) Uani 1 1 d .
H5 H 0.1947 0.2342 0.0602 0.028 Uiso 1 1 calc R
C6 C 0.35090(13) 0.23515(8) 0.06469(9) 0.0214(3) Uani 1 1 d .
H6 H 0.3540 0.1972 0.0389 0.026 Uiso 1 1 calc R
C7 C 0.44267(12) 0.26770(7) 0.09009(8) 0.0162(3) Uani 1 1 d .
C8 C 0.33027(13) 0.41245(8) 0.17508(8) 0.0192(3) Uani 1 1 d .
H8 H 0.3868 0.4418 0.1651 0.023 Uiso 1 1 calc R
C9 C 0.22775(14) 0.44818(9) 0.15315(10) 0.0287(4) Uani 1 1 d .
H9A H 0.2148 0.4511 0.1056 0.043 Uiso 1 1 calc GR
H9B H 0.2316 0.4922 0.1717 0.043 Uiso 1 1 calc GR
H9C H 0.1713 0.4241 0.1681 0.043 Uiso 1 1 calc GR
C10 C 0.34695(15) 0.40309(9) 0.24905(9) 0.0266(4) Uani 1 1 d .
H10A H 0.2962 0.3718 0.2606 0.040 Uiso 1 1 calc GR
H10B H 0.3383 0.4450 0.2702 0.040 Uiso 1 1 calc GR
H10C H 0.4170 0.3865 0.2637 0.040 Uiso 1 1 calc GR
C11 C 0.54578(13) 0.24324(8) 0.07520(8) 0.0185(3) Uani 1 1 d .
H11 H 0.6016 0.2653 0.1059 0.022 Uiso 1 1 calc R
C12 C 0.55957(15) 0.26219(8) 0.00590(9) 0.0242(3) Uani 1 1 d .
H12A H 0.5082 0.2392 -0.0253 0.036 Uiso 1 1 calc GR
H12B H 0.6293 0.2502 -0.0014 0.036 Uiso 1 1 calc GR
H12C H 0.5500 0.3094 0.0002 0.036 Uiso 1 1 calc GR
C13 C 0.56008(15) 0.16950(8) 0.08444(9) 0.0239(4) Uani 1 1 d .
H13A H 0.5462 0.1572 0.1277 0.036 Uiso 1 1 calc GR
H13B H 0.6313 0.1576 0.0803 0.036 Uiso 1 1 calc GR
H13C H 0.5119 0.1465 0.0512 0.036 Uiso 1 1 calc GR
C14 C 0.68469(12) 0.48978(7) 0.11415(7) 0.0146(3) Uani 1 1 d .
C15 C 0.77090(12) 0.48875(8) 0.08106(7) 0.0172(3) Uani 1 1 d .
C16 C 0.79271(14) 0.54516(9) 0.04787(8) 0.0234(4) Uani 1 1 d .
H16 H 0.8517 0.5459 0.0266 0.028 Uiso 1 1 calc R
C17 C 0.73021(15) 0.59988(9) 0.04538(9) 0.0267(4) Uani 1 1 d .
H17 H 0.7476 0.6381 0.0237 0.032 Uiso 1 1 calc R
C18 C 0.64246(15) 0.59866(8) 0.07444(9) 0.0237(4) Uani 1 1 d .
H18 H 0.5988 0.6359 0.0714 0.028 Uiso 1 1 calc R
C19 C 0.61661(13) 0.54361(7) 0.10830(7) 0.0165(3) Uani 1 1 d .
C20 C 0.83400(13) 0.42752(9) 0.07645(8) 0.0205(3) Uani 1 1 d .
H20 H 0.8458 0.4067 0.1204 0.025 Uiso 1 1 calc R
C21 C 0.77409(15) 0.37872(9) 0.02889(9) 0.0264(4) Uani 1 1 d .
H21A H 0.7082 0.3681 0.0432 0.040 Uiso 1 1 calc GR
H21B H 0.8151 0.3389 0.0278 0.040 Uiso 1 1 calc GR
H21C H 0.7606 0.3980 -0.0146 0.040 Uiso 1 1 calc GR
C22 C 0.94062(15) 0.43928(11) 0.05614(10) 0.0319(4) Uani 1 1 d .
H22A H 0.9313 0.4562 0.0116 0.048 Uiso 1 1 calc GR
H22B H 0.9790 0.3981 0.0583 0.048 Uiso 1 1 calc GR
H22C H 0.9794 0.4711 0.0856 0.048 Uiso 1 1 calc GR
C23 C 0.51122(13) 0.54354(8) 0.13038(8) 0.0185(3) Uani 1 1 d .
H23 H 0.5092 0.5064 0.1612 0.022 Uiso 1 1 calc R
C24 C 0.42665(14) 0.53235(9) 0.07142(9) 0.0246(4) Uani 1 1 d .
H24A H 0.4283 0.5678 0.0401 0.037 Uiso 1 1 calc GR
H24B H 0.3588 0.5314 0.0857 0.037 Uiso 1 1 calc GR
H24C H 0.4388 0.4906 0.0509 0.037 Uiso 1 1 calc GR
C25 C 0.48533(15) 0.60658(9) 0.16456(10) 0.0275(4) Uani 1 1 d .
H25A H 0.5421 0.6171 0.1996 0.041 Uiso 1 1 calc GR
H25B H 0.4214 0.6003 0.1828 0.041 Uiso 1 1 calc GR
H25C H 0.4760 0.6424 0.1331 0.041 Uiso 1 1 calc GR
C26 C 0.48241(15) 0.26049(8) 0.28103(9) 0.0229(3) Uani 1 1 d .
H26 H 0.4199(17) 0.2648(11) 0.2555(11) 0.027 Uiso 1 1 d R
C27 C 0.56722(15) 0.22816(8) 0.26617(9) 0.0233(3) Uani 1 1 d .
H27 H 0.5712(17) 0.2062(11) 0.2297(11) 0.028 Uiso 1 1 d R
C28 C 0.64641(16) 0.22335(9) 0.32913(9) 0.0266(4) Uani 1 1 d .
H28 H 0.7025 0.1900 0.3303 0.032 Uiso 1 1 calc R
C29 C 0.67992(15) 0.29470(9) 0.34096(8) 0.0223(3) Uani 1 1 d .
H29 H 0.7521(17) 0.3076(10) 0.3513(10) 0.027 Uiso 1 1 d R
C30 C 0.59487(15) 0.32775(8) 0.35646(8) 0.0221(3) Uani 1 1 d .
H30 H 0.5944(16) 0.3692(11) 0.3784(10) 0.027 Uiso 1 1 d R
C31 C 0.50698(15) 0.27721(9) 0.35380(9) 0.0259(4) Uani 1 1 d .
H31 H 0.4473 0.2888 0.3762 0.031 Uiso 1 1 calc R
C32 C 0.57213(18) 0.21638(10) 0.37947(10) 0.0339(5) Uani 1 1 d .
H32A H 0.6073 0.2215 0.4249 0.041 Uiso 1 1 calc R
H32B H 0.5318 0.1753 0.3746 0.041 Uiso 1 1 calc R
C33 C 0.71535(12) 0.52823(7) 0.30917(8) 0.0158(3) Uani 1 1 d .
C34 C 0.59956(13) 0.51601(8) 0.30470(8) 0.0193(3) Uani 1 1 d .
H34A H 0.5687 0.5100 0.2591 0.029 Uiso 1 1 calc GR
H34B H 0.5672 0.5535 0.3227 0.029 Uiso 1 1 calc GR
H34C H 0.5883 0.4767 0.3294 0.029 Uiso 1 1 calc GR
C35 C 0.73719(14) 0.59210(8) 0.27568(9) 0.0222(3) Uani 1 1 d .
H35A H 0.8120 0.5995 0.2813 0.033 Uiso 1 1 calc GR
H35B H 0.7039 0.6284 0.2951 0.033 Uiso 1 1 calc GR
H35C H 0.7096 0.5893 0.2292 0.033 Uiso 1 1 calc GR
C36 C 0.76381(14) 0.53078(8) 0.38066(8) 0.0217(3) Uani 1 1 d .
H36A H 0.7501 0.4897 0.4019 0.033 Uiso 1 1 calc GR
H36B H 0.7338 0.5671 0.4019 0.033 Uiso 1 1 calc GR
H36C H 0.8387 0.5372 0.3841 0.033 Uiso 1 1 calc GR
C37 C 0.88774(12) 0.32144(7) 0.22503(8) 0.0165(3) Uani 1 1 d .
C38 C 0.81245(13) 0.28300(8) 0.17591(9) 0.0207(3) Uani 1 1 d .
H38A H 0.7489 0.2745 0.1938 0.031 Uiso 1 1 calc GR
H38B H 0.8442 0.2415 0.1666 0.031 Uiso 1 1 calc GR
H38C H 0.7959 0.3083 0.1357 0.031 Uiso 1 1 calc GR
C39 C 0.91549(15) 0.28028(9) 0.28650(9) 0.0246(4) Uani 1 1 d .
H39A H 0.9535 0.3072 0.3212 0.037 Uiso 1 1 calc GR
H39B H 0.9588 0.2434 0.2775 0.037 Uiso 1 1 calc GR
H39C H 0.8520 0.2639 0.3002 0.037 Uiso 1 1 calc GR
C40 C 0.98878(13) 0.33630(8) 0.19947(8) 0.0208(3) Uani 1 1 d .
H40A H 0.9751 0.3672 0.1633 0.031 Uiso 1 1 calc GR
H40B H 1.0170 0.2958 0.1844 0.031 Uiso 1 1 calc GR
H40C H 1.0388 0.3553 0.2344 0.031 Uiso 1 1 calc GR
C41 C 1.13647(13) 0.45935(8) 0.33589(8) 0.0192(3) Uani 1 1 d .
H41 H 1.1341(16) 0.4515(10) 0.2910(10) 0.023 Uiso 1 1 d R
C42 C 1.10080(13) 0.51653(8) 0.36204(8) 0.0201(3) Uani 1 1 d .
H42 H 1.0723(16) 0.5531(10) 0.3373(10) 0.024 Uiso 1 1 d R
C43 C 1.15864(14) 0.52096(9) 0.43241(9) 0.0235(3) Uani 1 1 d .
H43 H 1.1593 0.5643 0.4545 0.028 Uiso 1 1 calc R
C44 C 1.11160(14) 0.46333(9) 0.46446(8) 0.0229(3) Uani 1 1 d .
H44 H 1.0747(17) 0.4654(10) 0.5001(11) 0.028 Uiso 1 1 d R
C45 C 1.14663(13) 0.40775(9) 0.43912(8) 0.0206(3) Uani 1 1 d .
H45 H 1.1386(16) 0.3637(11) 0.4524(10) 0.025 Uiso 1 1 d R
C46 C 1.21609(13) 0.42905(9) 0.39051(8) 0.0210(3) Uani 1 1 d .
H46 H 1.2647 0.3958 0.3774 0.025 Uiso 1 1 calc R
C47 C 1.26420(14) 0.49144(9) 0.42408(9) 0.0258(4) Uani 1 1 d .
H47A H 1.3018 0.5180 0.3957 0.031 Uiso 1 1 calc R
H47B H 1.3091 0.4825 0.4660 0.031 Uiso 1 1 calc R
S S 0.55922(4) 0.68439(2) 0.44283(2) 0.02744(10) Uani 1 1 d D
F1 F 0.39950(9) 0.62159(6) 0.47512(7) 0.0389(3) Uani 1 1 d D
F2 F 0.52052(10) 0.55897(5) 0.45128(6) 0.0337(3) Uani 1 1 d D
F3 F 0.53989(10) 0.60942(6) 0.54297(6) 0.0385(3) Uani 1 1 d D
O1 O 0.51656(14) 0.67718(9) 0.37496(8) 0.0469(4) Uani 1 1 d D
O2 O 0.66811(11) 0.67205(8) 0.45815(9) 0.0406(4) Uani 1 1 d D
O3 O 0.52287(13) 0.73993(7) 0.47458(10) 0.0473(4) Uani 1 1 d D
C51 C 0.50152(14) 0.61558(9) 0.47955(9) 0.0249(4) Uani 1 1 d D

loop_
_atom_site_aniso_label
_atom_site_aniso_U_11
_atom_site_aniso_U_22
_atom_site_aniso_U_33
_atom_site_aniso_U_23
_atom_site_aniso_U_13
_atom_site_aniso_U_12
Rh1 0.01460(6) 0.01321(5) 0.01109(5) 0.00065(4) 0.00116(4) -0.00197(4)
Rh2 0.01323(6) 0.01979(6) 0.01089(5) 0.00049(4) -0.00221(4) 0.00073(4)
Cl1 0.01996(18) 0.02531(19) 0.01660(17) 0.00585(14) -0.00154(14) -0.00753(15)
Cl2 0.02193(19) 0.0283(2) 0.01491(17) 0.00496(15) 0.00116(14) -0.00058(15)
P1 0.01192(17) 0.01070(16) 0.01017(16) -0.00006(12) -0.00058(13) -0.00023(13)
P2 0.01259(17) 0.01572(17) 0.01131(17) 0.00113(13) -0.00171(13) -0.00135(13)
N1 0.0135(6) 0.0124(5) 0.0123(6) -0.0027(4) -0.0023(4) -0.0006(4)
N2 0.0124(6) 0.0140(6) 0.0137(6) -0.0006(5) -0.0003(4) 0.0004(4)
N3 0.0130(6) 0.0114(5) 0.0109(5) 0.0011(4) -0.0015(4) -0.0019(4)
N4 0.0114(6) 0.0116(5) 0.0134(6) -0.0018(4) 0.0000(4) -0.0008(4)
C1 0.0130(6) 0.0121(6) 0.0121(6) -0.0015(5) -0.0013(5) 0.0006(5)
C2 0.0119(6) 0.0140(6) 0.0147(7) 0.0003(5) -0.0005(5) -0.0033(5)
C3 0.0150(7) 0.0177(7) 0.0166(7) 0.0000(6) 0.0029(6) -0.0017(5)
C4 0.0142(7) 0.0248(8) 0.0249(8) 0.0000(7) 0.0031(6) -0.0032(6)
C5 0.0176(8) 0.0240(8) 0.0282(9) -0.0014(7) -0.0005(7) -0.0083(6)
C6 0.0217(8) 0.0169(7) 0.0240(8) -0.0049(6) -0.0016(6) -0.0050(6)
C7 0.0169(7) 0.0142(7) 0.0166(7) -0.0007(5) 0.0001(6) -0.0015(5)
C8 0.0160(7) 0.0189(7) 0.0233(8) -0.0030(6) 0.0044(6) 0.0007(6)
C9 0.0211(9) 0.0295(9) 0.0357(10) -0.0029(8) 0.0051(8) 0.0069(7)
C10 0.0266(9) 0.0283(9) 0.0255(9) -0.0051(7) 0.0061(7) 0.0031(7)
C11 0.0174(7) 0.0144(7) 0.0222(8) -0.0043(6) -0.0013(6) 0.0011(6)
C12 0.0256(9) 0.0198(8) 0.0276(9) -0.0016(7) 0.0056(7) -0.0005(6)
C13 0.0307(9) 0.0175(8) 0.0214(8) -0.0021(6) -0.0025(7) 0.0063(7)
C14 0.0171(7) 0.0139(6) 0.0111(6) 0.0029(5) -0.0034(5) -0.0045(5)
C15 0.0151(7) 0.0230(8) 0.0122(7) 0.0034(6) -0.0025(5) -0.0048(6)
C16 0.0233(8) 0.0280(9) 0.0175(8) 0.0060(6) -0.0010(6) -0.0104(7)
C17 0.0356(10) 0.0211(8) 0.0207(8) 0.0084(7) -0.0036(7) -0.0125(7)
C18 0.0304(9) 0.0156(7) 0.0217(8) 0.0038(6) -0.0057(7) -0.0030(6)
C19 0.0206(8) 0.0134(7) 0.0134(7) 0.0003(5) -0.0040(6) -0.0028(6)
C20 0.0156(7) 0.0287(9) 0.0167(7) 0.0054(6) 0.0010(6) 0.0005(6)
C21 0.0276(9) 0.0279(9) 0.0221(8) -0.0009(7) -0.0007(7) 0.0068(7)
C22 0.0203(9) 0.0521(13) 0.0244(9) 0.0103(8) 0.0070(7) 0.0018(8)
C23 0.0207(8) 0.0151(7) 0.0178(7) 0.0005(6) -0.0028(6) 0.0030(6)
C24 0.0221(8) 0.0251(9) 0.0234(8) 0.0033(7) -0.0065(7) 0.0022(7)
C25 0.0306(10) 0.0183(8) 0.0314(10) -0.0026(7) -0.0020(8) 0.0077(7)
C26 0.0262(9) 0.0174(8) 0.0255(9) 0.0038(6) 0.0055(7) -0.0073(6)
C27 0.0375(10) 0.0132(7) 0.0192(8) 0.0008(6) 0.0043(7) -0.0036(7)
C28 0.0382(11) 0.0209(8) 0.0203(8) 0.0045(6) 0.0040(7) 0.0067(7)
C29 0.0282(9) 0.0241(8) 0.0131(7) 0.0036(6) -0.0015(6) 0.0013(7)
C30 0.0337(10) 0.0203(8) 0.0127(7) 0.0004(6) 0.0048(6) -0.0022(7)
C31 0.0349(10) 0.0233(8) 0.0228(8) 0.0031(7) 0.0146(7) -0.0041(7)
C32 0.0550(14) 0.0242(9) 0.0236(9) 0.0087(7) 0.0093(9) -0.0015(9)
C33 0.0181(7) 0.0124(6) 0.0156(7) -0.0035(5) -0.0014(6) 0.0014(5)
C34 0.0189(8) 0.0191(7) 0.0191(8) -0.0041(6) 0.0010(6) 0.0025(6)
C35 0.0285(9) 0.0132(7) 0.0235(8) -0.0013(6) -0.0005(7) -0.0008(6)
C36 0.0263(9) 0.0222(8) 0.0143(7) -0.0047(6) -0.0036(6) 0.0017(6)
C37 0.0173(7) 0.0147(7) 0.0178(7) 0.0011(6) 0.0034(6) 0.0042(5)
C38 0.0215(8) 0.0164(7) 0.0245(8) -0.0038(6) 0.0044(6) 0.0009(6)
C39 0.0285(9) 0.0209(8) 0.0250(9) 0.0072(7) 0.0062(7) 0.0098(7)
C40 0.0171(7) 0.0233(8) 0.0224(8) 0.0024(6) 0.0042(6) 0.0048(6)
C41 0.0147(7) 0.0257(8) 0.0165(7) -0.0004(6) 0.0004(6) -0.0028(6)
C42 0.0170(8) 0.0201(8) 0.0211(8) -0.0002(6) -0.0032(6) -0.0018(6)
C43 0.0210(8) 0.0242(8) 0.0226(8) -0.0073(7) -0.0054(6) 0.0015(6)
C44 0.0191(8) 0.0348(9) 0.0122(7) -0.0032(7) -0.0056(6) 0.0045(7)
C45 0.0170(8) 0.0261(8) 0.0161(7) 0.0005(6) -0.0052(6) 0.0031(6)
C46 0.0164(7) 0.0270(8) 0.0182(8) -0.0016(6) -0.0011(6) 0.0036(6)
C47 0.0172(8) 0.0314(9) 0.0261(9) -0.0042(7) -0.0051(7) -0.0014(7)
S 0.0223(2) 0.0254(2) 0.0347(3) 0.00226(18) 0.00495(18) -0.00267(17)
F1 0.0216(6) 0.0369(7) 0.0595(9) 0.0108(6) 0.0104(6) -0.0003(5)
F2 0.0460(7) 0.0237(5) 0.0334(6) -0.0011(5) 0.0121(5) 0.0019(5)
F3 0.0466(8) 0.0479(7) 0.0219(6) 0.0034(5) 0.0080(5) 0.0101(6)
O1 0.0532(10) 0.0517(10) 0.0328(8) 0.0167(7) -0.0027(7) -0.0191(8)
O2 0.0214(7) 0.0439(9) 0.0574(10) -0.0011(8) 0.0094(7) -0.0022(6)
O3 0.0410(9) 0.0265(8) 0.0772(13) -0.0067(8) 0.0181(9) 0.0004(7)
C51 0.0240(9) 0.0263(9) 0.0245(9) 0.0015(7) 0.0046(7) 0.0036(7)

loop_
_atom_type_symbol
_atom_type_description
_atom_type_scat_dispersion_real
_atom_type_scat_dispersion_imag
_atom_type_scat_source
C C 0.0033 0.0016 'International Tables Vol C Tables 4.2.6.8 and 6.1.1.4'
H H 0.0000 0.0000 'International Tables Vol C Tables 4.2.6.8 and 6.1.1.4'
Cl Cl 0.1484 0.1585 'International Tables Vol C Tables 4.2.6.8 and 6.1.1.4'
F F 0.0171 0.0103 'International Tables Vol C Tables 4.2.6.8 and 6.1.1.4'
N N 0.0061 0.0033 'International Tables Vol C Tables 4.2.6.8 and 6.1.1.4'
O O 0.0106 0.0060 'International Tables Vol C Tables 4.2.6.8 and 6.1.1.4'
P P 0.1023 0.0942 'International Tables Vol C Tables 4.2.6.8 and 6.1.1.4'
Rh Rh -1.1178 0.9187 'International Tables Vol C Tables 4.2.6.8 and 6.1.1.4'
S S 0.1246 0.1234 'International Tables Vol C Tables 4.2.6.8 and 6.1.1.4'

loop_
_exptl_crystal_face_index_h
_exptl_crystal_face_index_k
_exptl_crystal_face_index_l
_exptl_crystal_face_perp_dist
_exptl_oxdiff_crystal_face_indexfrac_h
_exptl_oxdiff_crystal_face_indexfrac_k
_exptl_oxdiff_crystal_face_indexfrac_l
_exptl_oxdiff_crystal_face_x
_exptl_oxdiff_crystal_face_y
_exptl_oxdiff_crystal_face_z
-14 4 22 0.0504 -13.9848 4.0000 22.0089 0.1258 -0.6165 0.7771
10 -21 -15 0.0744 9.9856 -21.0027 -15.0128 -0.0335 0.0032 -1.0031
-1 29 -1 0.0785 -0.9936 29.0046 -0.9890 -0.1222 0.6655 0.7447
-12 18 16 0.0616 -11.9846 18.0027 16.0132 -0.0039 -0.1493 0.9944
0 -17 -23 0.0362 -0.0076 -16.9974 -23.0013 -0.6359 -0.1184 -0.7465
2 16 24 0.0659 2.0061 15.9964 23.9991 0.7393 0.1454 0.6819
14 -4 -22 0.0504 13.9848 -4.0000 -22.0089 -0.1258 0.6165 -0.7771
-16 10 -8 0.0717 -15.9876 10.0080 -7.9814 -0.8313 -0.1687 0.5676
14 -4 14 0.0695 13.9914 -4.0079 13.9840 0.9217 0.1737 -0.2802
-17 -10 3 0.0425 -16.9889 -9.9969 3.0104 -0.5081 -0.8076 0.2414
-5 -26 -9 0.0433 -5.0032 -26.0002 -9.0029 -0.3918 -0.6604 -0.6473
8 24 7 0.0780 8.0002 23.9994 7.0001 0.4460 0.7321 0.4894
6 20 17 0.0677 6.0027 19.9973 16.9985 0.6725 0.4518 0.5798
13 9 -21 0.0641 12.9884 9.0019 -21.0038 -0.1584 0.8796 -0.4086
12 20 -10 0.0789 11.9911 20.0028 -10.0012 0.1038 0.9725 0.0475
-1 21 -19 0.0940 -1.0005 21.0041 -19.0080 -0.6309 0.6981 0.2940
8 0 -28 0.0672 7.9986 0.0005 -28.0072 -0.5251 0.5963 -0.5998
-8 -19 -16 0.0238 -7.9905 -19.0019 -16.0065 -0.7176 -0.5030 -0.4880
-9 8 26 0.0532 -8.9991 8.0009 26.0058 0.4148 -0.4143 0.8007
7 -24 10 0.0825 6.9985 -24.0047 10.0068 0.5922 -0.4695 -0.6537

loop_
_geom_angle_atom_site_label_1
_geom_angle_atom_site_label_2
_geom_angle_atom_site_label_3
_geom_angle
P1 Rh1 C26 175.20(5)
P1 Rh1 C27 143.01(5)
N4 Rh1 P1 83.15(4)
N4 Rh1 C26 101.61(6)
N4 Rh1 C27 105.32(6)
N4 Rh1 C29 165.32(6)
N4 Rh1 C30 155.36(6)
C27 Rh1 C26 35.30(7)
C29 Rh1 P1 97.57(5)
C29 Rh1 C26 77.67(7)
C29 Rh1 C27 65.53(7)
C30 Rh1 P1 109.79(5)
C30 Rh1 C26 66.02(7)
C30 Rh1 C27 77.34(6)
C30 Rh1 C29 37.31(7)
P2 Rh2 Cl2 93.609(15)
P2 Rh2 C44 161.83(5)
P2 Rh2 C45 157.45(5)
C41 Rh2 Cl2 157.93(5)
C41 Rh2 P2 98.41(5)
C41 Rh2 C44 77.86(7)
C41 Rh2 C45 65.66(6)
C42 Rh2 Cl2 155.35(5)
C42 Rh2 P2 99.89(5)
C42 Rh2 C41 38.77(7)
C42 Rh2 C44 65.96(7)
C42 Rh2 C45 77.93(7)
C44 Rh2 Cl2 96.02(5)
C44 Rh2 C45 35.09(6)
C45 Rh2 Cl2 97.11(5)
Rh1 P1 P2 139.824(19)
N1 P1 Rh1 131.59(5)
N1 P1 P2 41.65(4)
N1 P1 N2 83.24(6)
N1 P1 N3 109.43(6)
N2 P1 Rh1 119.98(5)
N2 P1 P2 41.61(4)
N2 P1 N3 109.66(6)
N3 P1 Rh1 101.70(4)
N3 P1 P2 117.87(4)
Rh2 P2 P1 139.23(2)
Cl1 P2 Rh2 110.47(2)
Cl1 P2 P1 110.29(2)
N1 P2 Rh2 126.91(5)
N1 P2 Cl1 103.14(5)
N1 P2 P1 41.48(4)
N2 P2 Rh2 123.40(5)
N2 P2 Cl1 104.97(5)
N2 P2 P1 42.11(4)
N2 P2 N1 83.55(6)
P1 N1 P2 96.87(7)
C33 N1 P1 132.56(10)
C33 N1 P2 129.62(10)
P2 N2 P1 96.28(7)
C37 N2 P1 132.67(10)
C37 N2 P2 128.87(10)
C1 N3 P1 112.77(10)
C1 N3 C14 115.12(12)
C14 N3 P1 130.78(10)
C1 N4 Rh1 118.66(10)
C1 N4 C2 119.38(13)
C2 N4 Rh1 121.94(9)
N3 C1 H1 115.7(11)
N4 C1 N3 123.64(14)
N4 C1 H1 120.7(11)
C3 C2 N4 118.67(13)
C7 C2 N4 119.11(13)
C7 C2 C3 122.11(14)
C2 C3 C8 121.96(14)
C4 C3 C2 117.43(15)
C4 C3 C8 120.59(15)
C3 C4 H4 119.3
C5 C4 C3 121.47(16)
C5 C4 H4 119.3
C4 C5 H5 120.0
C6 C5 C4 120.06(15)
C6 C5 H5 120.0
C5 C6 H6 119.5
C5 C6 C7 120.95(16)
C7 C6 H6 119.5
C2 C7 C6 117.94(15)
C2 C7 C11 121.88(14)
C6 C7 C11 120.14(14)
C3 C8 H8 107.0
C3 C8 C9 112.79(14)
C3 C8 C10 112.95(14)
C9 C8 H8 107.0
C9 C8 C10 109.75(15)
C10 C8 H8 107.0
C8 C9 H9A 109.5
C8 C9 H9B 109.5
C8 C9 H9C 109.5
H9A C9 H9B 109.5
H9A C9 H9C 109.5
H9B C9 H9C 109.5
C8 C10 H10A 109.5
C8 C10 H10B 109.5
C8 C10 H10C 109.5
H10A C10 H10B 109.5
H10A C10 H10C 109.5
H10B C10 H10C 109.5
C7 C11 H11 107.7
C7 C11 C12 110.48(13)
C7 C11 C13 113.29(14)
C12 C11 H11 107.7
C13 C11 H11 107.7
C13 C11 C12 109.76(14)
C11 C12 H12A 109.5
C11 C12 H12B 109.5
C11 C12 H12C 109.5
H12A C12 H12B 109.5
H12A C12 H12C 109.5
H12B C12 H12C 109.5
C11 C13 H13A 109.5
C11 C13 H13B 109.5
C11 C13 H13C 109.5
H13A C13 H13B 109.5
H13A C13 H13C 109.5
H13B C13 H13C 109.5
C15 C14 N3 120.29(14)
C19 C14 N3 118.81(14)
C19 C14 C15 120.78(14)
C14 C15 C20 121.96(14)
C16 C15 C14 118.03(16)
C16 C15 C20 119.84(15)
C15 C16 H16 119.3
C17 C16 C15 121.49(17)
C17 C16 H16 119.3
C16 C17 H17 120.1
C18 C17 C16 119.77(16)
C18 C17 H17 120.1
C17 C18 H18 119.3
C17 C18 C19 121.31(17)
C19 C18 H18 119.3
C14 C19 C23 124.29(14)
C18 C19 C14 118.28(16)
C18 C19 C23 117.13(15)
C15 C20 H20 107.6
C15 C20 C21 110.69(13)
C15 C20 C22 114.52(15)
C21 C20 H20 107.6
C21 C20 C22 108.51(15)
C22 C20 H20 107.6
C20 C21 H21A 109.5
C20 C21 H21B 109.5
C20 C21 H21C 109.5
H21A C21 H21B 109.5
H21A C21 H21C 109.5
H21B C21 H21C 109.5
C20 C22 H22A 109.5
C20 C22 H22B 109.5
C20 C22 H22C 109.5
H22A C22 H22B 109.5
H22A C22 H22C 109.5
H22B C22 H22C 109.5
C19 C23 H23 108.2
C19 C23 C24 109.36(14)
C19 C23 C25 114.56(14)
C24 C23 H23 108.2
C24 C23 C25 108.19(14)
C25 C23 H23 108.2
C23 C24 H24A 109.5
C23 C24 H24B 109.5
C23 C24 H24C 109.5
H24A C24 H24B 109.5
H24A C24 H24C 109.5
H24B C24 H24C 109.5
C23 C25 H25A 109.5
C23 C25 H25B 109.5
C23 C25 H25C 109.5
H25A C25 H25B 109.5
H25A C25 H25C 109.5
H25B C25 H25C 109.5
Rh1 C26 H26 109.8(14)
C27 C26 Rh1 72.21(10)
C27 C26 H26 127.1(14)
C27 C26 C31 106.26(16)
C31 C26 Rh1 93.45(10)
C31 C26 H26 125.8(14)
Rh1 C27 H27 111.1(14)
C26 C27 Rh1 72.48(10)
C26 C27 H27 126.6(14)
C26 C27 C28 107.37(16)
C28 C27 Rh1 94.10(11)
C28 C27 H27 124.8(14)
C27 C28 H28 117.2
C27 C28 C32 99.96(16)
C29 C28 C27 102.27(13)
C29 C28 H28 117.2
C29 C28 C32 99.99(15)
C32 C28 H28 117.2
Rh1 C29 H29 116.1(13)
C28 C29 Rh1 97.86(11)
C28 C29 H29 122.5(13)
C30 C29 Rh1 71.07(10)
C30 C29 C28 106.48(16)
C30 C29 H29 127.2(13)
Rh1 C30 H30 113.9(13)
C29 C30 Rh1 71.63(10)
C29 C30 H30 127.3(13)
C29 C30 C31 106.61(15)
C31 C30 Rh1 97.30(11)
C31 C30 H30 123.2(13)
C26 C31 C30 102.91(13)
C26 C31 H31 117.2
C26 C31 C32 100.26(15)
C30 C31 H31 117.2
C30 C31 C32 99.23(16)
C32 C31 H31 117.2
C28 C32 C31 93.55(14)
C28 C32 H32A 113.0
C28 C32 H32B 113.0
C31 C32 H32A 113.0
C31 C32 H32B 113.0
H32A C32 H32B 110.4
N1 C33 C34 108.91(12)
N1 C33 C35 108.23(13)
N1 C33 C36 109.65(13)
C34 C33 C35 111.59(13)
C34 C33 C36 108.74(14)
C36 C33 C35 109.70(13)
C33 C34 H34A 109.5
C33 C34 H34B 109.5
C33 C34 H34C 109.5
H34A C34 H34B 109.5
H34A C34 H34C 109.5
H34B C34 H34C 109.5
C33 C35 H35A 109.5
C33 C35 H35B 109.5
C33 C35 H35C 109.5
H35A C35 H35B 109.5
H35A C35 H35C 109.5
H35B C35 H35C 109.5
C33 C36 H36A 109.5
C33 C36 H36B 109.5
C33 C36 H36C 109.5
H36A C36 H36B 109.5
H36A C36 H36C 109.5
H36B C36 H36C 109.5
N2 C37 C38 108.11(13)
N2 C37 C39 112.39(13)
N2 C37 C40 108.61(13)
C38 C37 C39 108.69(14)
C38 C37 C40 111.81(14)
C39 C37 C40 107.29(13)
C37 C38 H38A 109.5
C37 C38 H38B 109.5
C37 C38 H38C 109.5
H38A C38 H38B 109.5
H38A C38 H38C 109.5
H38B C38 H38C 109.5
C37 C39 H39A 109.5
C37 C39 H39B 109.5
C37 C39 H39C 109.5
H39A C39 H39B 109.5
H39A C39 H39C 109.5
H39B C39 H39C 109.5
C37 C40 H40A 109.5
C37 C40 H40B 109.5
C37 C40 H40C 109.5
H40A C40 H40B 109.5
H40A C40 H40C 109.5
H40B C40 H40C 109.5
Rh2 C41 H41 116.1(13)
C42 C41 Rh2 70.38(10)
C42 C41 H41 124.4(12)
C42 C41 C46 106.05(14)
C46 C41 Rh2 99.15(11)
C46 C41 H41 125.0(13)
Rh2 C42 H42 117.1(13)
C41 C42 Rh2 70.85(10)
C41 C42 H42 125.0(13)
C41 C42 C43 105.95(14)
C43 C42 Rh2 99.01(11)
C43 C42 H42 124.0(13)
C42 C43 H43 117.2
C42 C43 C47 100.58(14)
C44 C43 C42 101.43(13)
C44 C43 H43 117.2
C44 C43 C47 100.10(14)
C47 C43 H43 117.2
Rh2 C44 H44 108.6(13)
C43 C44 Rh2 93.38(10)
C43 C44 H44 126.6(13)
C45 C44 Rh2 72.98(10)
C45 C44 C43 106.97(16)
C45 C44 H44 125.7(13)
Rh2 C45 H45 108.6(13)
C44 C45 Rh2 71.93(10)
C44 C45 H45 128.1(13)
C44 C45 C46 106.82(16)
C46 C45 Rh2 93.49(10)
C46 C45 H45 124.5(13)
C41 C46 H46 117.2
C45 C46 C41 101.55(13)
C45 C46 H46 117.2
C45 C46 C47 100.32(14)
C47 C46 C41 100.38(14)
C47 C46 H46 117.2
C43 C47 H47A 112.9
C43 C47 H47B 112.9
C46 C47 C43 93.86(13)
C46 C47 H47A 112.9
C46 C47 H47B 112.9
H47A C47 H47B 110.4
O1 S C51 102.13(9)
O2 S O1 114.65(11)
O2 S O3 115.34(10)
O2 S C51 103.49(9)
O3 S O1 115.33(12)
O3 S C51 103.32(9)
F1 C51 S 112.16(13)
F1 C51 F2 107.65(15)
F1 C51 F3 107.00(15)
F2 C51 S 111.50(12)
F2 C51 F3 106.50(14)
F3 C51 S 111.72(13)

loop_
_geom_bond_atom_site_label_1
_geom_bond_atom_site_label_2
_geom_bond_distance
Rh1 P1 2.2131(4)
Rh1 N4 2.0633(12)
Rh1 C26 2.2601(17)
Rh1 C27 2.2567(16)
Rh1 C29 2.1674(16)
Rh1 C30 2.1603(16)
Rh2 Cl2 2.3465(4)
Rh2 P2 2.2096(4)
Rh2 C41 2.1164(17)
Rh2 C42 2.1103(17)
Rh2 C44 2.2573(16)
Rh2 C45 2.2705(16)
Cl1 P2 2.0914(5)
P1 P2 2.5312(5)
P1 N1 1.6886(13)
P1 N2 1.7074(13)
P1 N3 1.7900(13)
P2 N1 1.6945(13)
P2 N2 1.6911(13)
N1 C33 1.5035(19)
N2 C37 1.5081(19)
N3 C1 1.3718(18)
N3 C14 1.4753(19)
N4 C1 1.2938(19)
N4 C2 1.4510(19)
C1 H1 0.960(19)
C2 C3 1.412(2)
C2 C7 1.400(2)
C3 C4 1.394(2)
C3 C8 1.524(2)
C4 H4 0.9500
C4 C5 1.388(2)
C5 H5 0.9500
C5 C6 1.383(3)
C6 H6 0.9500
C6 C7 1.403(2)
C7 C11 1.517(2)
C8 H8 1.0000
C8 C9 1.534(2)
C8 C10 1.534(2)
C9 H9A 0.9800
C9 H9B 0.9800
C9 H9C 0.9800
C10 H10A 0.9800
C10 H10B 0.9800
C10 H10C 0.9800
C11 H11 1.0000
C11 C12 1.533(2)
C11 C13 1.531(2)
C12 H12A 0.9800
C12 H12B 0.9800
C12 H12C 0.9800
C13 H13A 0.9800
C13 H13B 0.9800
C13 H13C 0.9800
C14 C15 1.413(2)
C14 C19 1.411(2)
C15 C16 1.400(2)
C15 C20 1.514(2)
C16 H16 0.9500
C16 C17 1.384(3)
C17 H17 0.9500
C17 C18 1.381(3)
C18 H18 0.9500
C18 C19 1.400(2)
C19 C23 1.522(2)
C20 H20 1.0000
C20 C21 1.534(2)
C20 C22 1.540(2)
C21 H21A 0.9800
C21 H21B 0.9800
C21 H21C 0.9800
C22 H22A 0.9800
C22 H22B 0.9800
C22 H22C 0.9800
C23 H23 1.0000
C23 C24 1.535(2)
C23 C25 1.539(2)
C24 H24A 0.9800
C24 H24B 0.9800
C24 H24C 0.9800
C25 H25A 0.9800
C25 H25B 0.9800
C25 H25C 0.9800
C26 H26 0.91(2)
C26 C27 1.370(3)
C26 C31 1.538(3)
C27 H27 0.89(2)
C27 C28 1.541(3)
C28 H28 1.0000
C28 C29 1.535(3)
C28 C32 1.546(3)
C29 H29 0.97(2)
C29 C30 1.384(3)
C30 H30 0.96(2)
C30 C31 1.543(3)
C31 H31 1.0000
C31 C32 1.557(3)
C32 H32A 0.9900
C32 H32B 0.9900
C33 C34 1.524(2)
C33 C35 1.531(2)
C33 C36 1.525(2)
C34 H34A 0.9800
C34 H34B 0.9800
C34 H34C 0.9800
C35 H35A 0.9800
C35 H35B 0.9800
C35 H35C 0.9800
C36 H36A 0.9800
C36 H36B 0.9800
C36 H36C 0.9800
C37 C38 1.523(2)
C37 C39 1.529(2)
C37 C40 1.532(2)
C38 H38A 0.9800
C38 H38B 0.9800
C38 H38C 0.9800
C39 H39A 0.9800
C39 H39B 0.9800
C39 H39C 0.9800
C40 H40A 0.9800
C40 H40B 0.9800
C40 H40C 0.9800
C41 H41 0.94(2)
C41 C42 1.403(2)
C41 C46 1.546(2)
C42 H42 0.95(2)
C42 C43 1.543(2)
C43 H43 1.0000
C43 C44 1.533(3)
C43 C47 1.543(3)
C44 H44 0.95(2)
C44 C45 1.365(2)
C45 H45 0.95(2)
C45 C46 1.528(3)
C46 H46 1.0000
C46 C47 1.543(2)
C47 H47A 0.9900
C47 H47B 0.9900
S O1 1.4438(17)
S O2 1.4330(15)
S O3 1.4349(16)
S C51 1.8241(19)
F1 C51 1.330(2)
F2 C51 1.342(2)
F3 C51 1.343(2)

loop_
_geom_torsion_atom_site_label_1
_geom_torsion_atom_site_label_2
_geom_torsion_atom_site_label_3
_geom_torsion_atom_site_label_4
_geom_torsion
Rh1 P1 N1 P2 122.64(5)
Rh1 P1 N1 C33 -46.63(16)
Rh1 P1 N2 P2 -132.75(4)
Rh1 P1 N2 C37 31.00(16)
Rh1 P1 N3 C1 -2.64(11)
Rh1 P1 N3 C14 163.32(13)
Rh1 N4 C1 N3 1.0(2)
Rh1 N4 C2 C3 82.29(16)
Rh1 N4 C2 C7 -93.87(15)
Rh1 C26 C27 C28 88.84(12)
Rh1 C26 C31 C30 -4.84(14)
Rh1 C26 C31 C32 -106.90(12)
Rh1 C27 C28 C29 4.25(14)
Rh1 C27 C28 C32 106.87(12)
Rh1 C29 C30 C31 92.33(12)
Rh1 C30 C31 C26 5.10(14)
Rh1 C30 C31 C32 107.95(12)
Rh2 P2 N1 P1 -125.48(5)
Rh2 P2 N1 C33 44.27(15)
Rh2 P2 N2 P1 128.56(4)
Rh2 P2 N2 C37 -36.11(15)
Rh2 C41 C42 C43 94.20(12)
Rh2 C41 C46 C45 -3.48(13)
Rh2 C41 C46 C47 -106.39(12)
Rh2 C42 C43 C44 4.17(14)
Rh2 C42 C43 C47 106.87(12)
Rh2 C44 C45 C46 88.18(11)
Rh2 C45 C46 C41 3.21(12)
Rh2 C45 C46 C47 106.17(11)
Cl1 P2 N1 P1 105.88(5)
Cl1 P2 N1 C33 -84.38(13)
Cl1 P2 N2 P1 -103.85(5)
Cl1 P2 N2 C37 91.48(13)
P1 P2 N1 C33 169.75(17)
P1 P2 N2 C37 -164.67(17)
P1 N1 C33 C34 4.9(2)
P1 N1 C33 C35 -116.61(14)
P1 N1 C33 C36 123.76(14)
P1 N2 C37 C38 26.60(19)
P1 N2 C37 C39 -93.36(17)
P1 N2 C37 C40 148.10(12)
P1 N3 C1 N4 1.35(19)
P1 N3 C14 C15 83.66(18)
P1 N3 C14 C19 -100.30(16)
P2 P1 N1 C33 -169.27(17)
P2 P1 N2 C37 163.75(18)
P2 P1 N3 C1 170.21(9)
P2 P1 N3 C14 -23.83(15)
P2 N1 C33 C34 -161.24(11)
P2 N1 C33 C35 77.28(16)
P2 N1 C33 C36 -42.36(19)
P2 N2 C37 C38 -174.34(11)
P2 N2 C37 C39 65.70(18)
P2 N2 C37 C40 -52.84(18)
N1 P1 N2 P2 1.94(6)
N1 P1 N2 C37 165.68(15)
N1 P1 N3 C1 -145.00(10)
N1 P1 N3 C14 20.96(15)
N1 P2 N2 P1 -1.93(6)
N1 P2 N2 C37 -166.60(14)
N2 P1 N1 P2 -1.94(6)
N2 P1 N1 C33 -171.21(14)
N2 P1 N3 C1 125.38(11)
N2 P1 N3 C14 -68.66(14)
N2 P2 N1 P1 1.95(7)
N2 P2 N1 C33 171.70(14)
N3 P1 N1 P2 -110.45(7)
N3 P1 N1 C33 80.28(14)
N3 P1 N2 P2 110.20(6)
N3 P1 N2 C37 -86.05(14)
N3 C14 C15 C16 -177.62(14)
N3 C14 C15 C20 7.1(2)
N3 C14 C19 C18 177.50(14)
N3 C14 C19 C23 -9.0(2)
N4 C2 C3 C4 -173.95(14)
N4 C2 C3 C8 7.5(2)
N4 C2 C7 C6 175.14(14)
N4 C2 C7 C11 -7.3(2)
C1 N3 C14 C15 -110.65(16)
C1 N3 C14 C19 65.39(18)
C1 N4 C2 C3 -95.76(17)
C1 N4 C2 C7 88.08(18)
C2 N4 C1 N3 179.10(13)
C2 C3 C4 C5 -1.4(3)
C2 C3 C8 C9 150.30(16)
C2 C3 C8 C10 -84.54(19)
C2 C7 C11 C12 -101.03(17)
C2 C7 C11 C13 135.35(16)
C3 C2 C7 C6 -0.9(2)
C3 C2 C7 C11 176.69(15)
C3 C4 C5 C6 -0.5(3)
C4 C3 C8 C9 -28.2(2)
C4 C3 C8 C10 96.94(19)
C4 C5 C6 C7 1.8(3)
C5 C6 C7 C2 -1.1(3)
C5 C6 C7 C11 -178.71(16)
C6 C7 C11 C12 76.49(19)
C6 C7 C11 C13 -47.1(2)
C7 C2 C3 C4 2.1(2)
C7 C2 C3 C8 -176.47(15)
C8 C3 C4 C5 177.20(16)
C14 N3 C1 N4 -166.93(14)
C14 C15 C16 C17 -2.1(2)
C14 C15 C20 C21 73.30(19)
C14 C15 C20 C22 -163.66(15)
C14 C19 C23 C24 -99.68(17)
C14 C19 C23 C25 138.70(16)
C15 C14 C19 C18 -6.5(2)
C15 C14 C19 C23 167.02(14)
C15 C16 C17 C18 -2.0(3)
C16 C15 C20 C21 -101.89(18)
C16 C15 C20 C22 21.2(2)
C16 C17 C18 C19 1.9(3)
C17 C18 C19 C14 2.3(2)
C17 C18 C19 C23 -171.70(15)
C18 C19 C23 C24 73.90(18)
C18 C19 C23 C25 -47.7(2)
C19 C14 C15 C16 6.4(2)
C19 C14 C15 C20 -168.85(14)
C20 C15 C16 C17 173.22(15)
C26 C27 C28 C29 -68.67(18)
C26 C27 C28 C32 33.96(18)
C26 C31 C32 C28 52.08(16)
C27 C26 C31 C30 67.63(17)
C27 C26 C31 C32 -34.43(18)
C27 C28 C29 Rh1 -4.46(15)
C27 C28 C29 C30 68.04(17)
C27 C28 C32 C31 -51.46(16)
C28 C29 C30 Rh1 -92.83(12)
C28 C29 C30 C31 -0.50(18)
C29 C28 C32 C31 53.02(16)
C29 C30 C31 C26 -67.84(17)
C29 C30 C31 C32 35.01(17)
C30 C31 C32 C28 -52.96(16)
C31 C26 C27 Rh1 -88.41(11)
C31 C26 C27 C28 0.43(18)
C32 C28 C29 Rh1 -107.06(13)
C32 C28 C29 C30 -34.55(18)
C41 C42 C43 C44 -68.36(17)
C41 C42 C43 C47 34.33(18)
C41 C46 C47 C43 52.46(15)
C42 C41 C46 C45 68.60(16)
C42 C41 C46 C47 -34.31(17)
C42 C43 C44 Rh2 -3.86(13)
C42 C43 C44 C45 69.37(16)
C42 C43 C47 C46 -52.60(15)
C43 C44 C45 Rh2 -88.35(11)
C43 C44 C45 C46 -0.16(17)
C44 C43 C47 C46 51.18(15)
C44 C45 C46 C41 -68.96(16)
C44 C45 C46 C47 34.00(16)
C45 C46 C47 C43 -51.45(15)
C46 C41 C42 Rh2 -94.20(12)
C46 C41 C42 C43 0.00(18)
C47 C43 C44 Rh2 -106.94(11)
C47 C43 C44 C45 -33.71(17)
O1 S C51 F1 -66.12(16)
O1 S C51 F2 54.70(16)
O1 S C51 F3 173.75(14)
O2 S C51 F1 174.52(14)
O2 S C51 F2 -64.66(15)
O2 S C51 F3 54.39(15)
O3 S C51 F1 53.92(16)
O3 S C51 F2 174.73(14)
O3 S C51 F3 -66.22(15)

loop_
_platon_squeeze_void_nr
_platon_squeeze_void_average_x
_platon_squeeze_void_average_y
_platon_squeeze_void_average_z
_platon_squeeze_void_volume
_platon_squeeze_void_count_electrons
_platon_squeeze_void_content
1 0.247 0.670 0.200 159 56 toluene
2 0.253 0.170 0.300 159 56 toluene
3 0.747 0.830 0.700 160 56 toluene
4 0.753 0.330 0.800 159 56 toluene
